data_7202115
loop_
_publ_author_name
'Zhang, Lai-Ping'
'Yang, Jin'
'Ma, Jian-Fang'
'Jia, Zhi-Fang'
'Xie, Yun-Peng'
'Wei, Guo-Hua'

_publ_section_title
;
 A series of 2D and 3D metal--organic frameworks based on different
 polycarboxylate anions and a flexible
 2,2&#x2032;-bis(1H-imidazolyl)ether ligand
;
_journal_issue 10
_journal_name_full CrystEngComm
_journal_page_first 1410
_journal_paper_doi 10.1039/b804578j
_journal_volume 10
_journal_year 2008
_chemical_formula_moiety 'C52 H36 Cu5 N8 O22 '
_chemical_formula_sum 'C52 H48 Cu5 N8 O22'
_chemical_formula_weight 1454.68
_chemical_name_systematic
;
?
;
_space_group_IT_number 14
_symmetry_cell_setting monoclinic
_symmetry_space_group_name_Hall '-P 2ybc'
_symmetry_space_group_name_H-M 'P 1 21/c 1'
_atom_sites_solution_hydrogens geom
_atom_sites_solution_primary direct
_atom_sites_solution_secondary difmap
_audit_creation_method SHELXL-97
_cell_angle_alpha 90.00
_cell_angle_beta 112.484(13)
_cell_angle_gamma 90.00
_cell_formula_units_Z 2
_cell_length_a 13.542(5)
_cell_length_b 16.939(5)
_cell_length_c 13.351(3)
_cell_measurement_reflns_used 6417
_cell_measurement_temperature 293(2)
_cell_measurement_theta_max 27.5
_cell_measurement_theta_min 3.0
_cell_volume 2829.8(15)
_computing_cell_refinement PROCESS-AUTO
_computing_data_collection PROCESS-AUTO
_computing_data_reduction PROCESS-AUTO
_computing_structure_refinement 'SHELXL-97 (Sheldrick, 1997)'
_computing_structure_solution 'SHELXS-97 (Sheldrick, 1997)'
_diffrn_ambient_temperature 293(2)
_diffrn_detector_area_resol_mean 10.0
_diffrn_measured_fraction_theta_full 0.993
_diffrn_measured_fraction_theta_max 0.988
_diffrn_measurement_device_type 'Rigaku RAXIS-RAPID'
_diffrn_measurement_method '\w scan'
_diffrn_radiation_monochromator graphite
_diffrn_radiation_source 'fine-focus sealed tube'
_diffrn_radiation_type MoK\a
_diffrn_radiation_wavelength 0.71073
_diffrn_reflns_av_R_equivalents 0.0320
_diffrn_reflns_av_sigmaI/netI 0.0285
_diffrn_reflns_limit_h_max 16
_diffrn_reflns_limit_h_min -17
_diffrn_reflns_limit_k_max 21
_diffrn_reflns_limit_k_min -21
_diffrn_reflns_limit_l_max 17
_diffrn_reflns_limit_l_min -17
_diffrn_reflns_number 25871
_diffrn_reflns_theta_full 25.00
_diffrn_reflns_theta_max 27.48
_diffrn_reflns_theta_min 3.02
_exptl_absorpt_coefficient_mu 1.937
_exptl_absorpt_correction_T_max 0.687
_exptl_absorpt_correction_T_min 0.663
_exptl_absorpt_correction_type multi-scan
_exptl_absorpt_process_details
;
Higashi,T (1995) Program for absorption correction.
Rigaku Corporation, Tokyo, Japan.
;
_exptl_crystal_colour blue
_exptl_crystal_density_diffrn 1.707
_exptl_crystal_density_method 'not measured'
_exptl_crystal_description block
_exptl_crystal_F_000 1474
_exptl_crystal_size_max 0.215
_exptl_crystal_size_mid 0.203
_exptl_crystal_size_min 0.190
_refine_diff_density_max 0.885
_refine_diff_density_min -0.855
_refine_diff_density_rms 0.085
_refine_ls_extinction_method none
_refine_ls_goodness_of_fit_ref 1.066
_refine_ls_hydrogen_treatment mixed
_refine_ls_matrix_type full
_refine_ls_number_parameters 383
_refine_ls_number_reflns 6417
_refine_ls_number_restraints 3
_refine_ls_restrained_S_all 1.066
_refine_ls_R_factor_all 0.0506
_refine_ls_R_factor_gt 0.0404
_refine_ls_shift/su_max 0.002
_refine_ls_shift/su_mean 0.000
_refine_ls_structure_factor_coef Fsqd
_refine_ls_weighting_details 'calc w=1/[\s^2^(Fo^2^)+(0.0456P)^2^+4.3660P] where P=(Fo^2^+2Fc^2^)/3'
_refine_ls_weighting_scheme calc
_refine_ls_wR_factor_gt 0.0983
_refine_ls_wR_factor_ref 0.1035
_reflns_number_gt 5369
_reflns_number_total 6417
_reflns_threshold_expression >2sigma(I)
_cod_data_source_file b804578j.txt
_cod_data_source_block Compound-7
_cod_original_sg_symbol_Hall '-P 2ybc '
_cod_original_sg_symbol_H-M 'P 21/c '
_cod_database_code 7202115

loop_
_symmetry_equiv_pos_as_xyz
'x, y, z'
'-x, y+1/2, -z+1/2'
'-x, -y, -z'
'x, -y-1/2, z-1/2'

loop_
_atom_site_label
_atom_site_type_symbol
_atom_site_fract_x
_atom_site_fract_y
_atom_site_fract_z
_atom_site_U_iso_or_equiv
_atom_site_adp_type
_atom_site_occupancy
_atom_site_symmetry_multiplicity
_atom_site_calc_flag
_atom_site_refinement_flags
_atom_site_disorder_assembly
_atom_site_disorder_group
C1 C 0.0423(2) 0.21520(17) 0.3001(3) 0.0261(6) Uani 1 1 d . . .
H1 H -0.0295 0.2061 0.2857 0.031 Uiso 1 1 calc R . .
C2 C 0.0927(2) 0.28022(17) 0.3611(3) 0.0266(6) Uani 1 1 d . . .
C3 C 0.2012(2) 0.29205(17) 0.3852(3) 0.0308(7) Uani 1 1 d . . .
H3 H 0.2361 0.3350 0.4273 0.037 Uiso 1 1 calc R . .
C4 C 0.2571(2) 0.23997(19) 0.3465(3) 0.0341(7) Uani 1 1 d . . .
H4 H 0.3298 0.2475 0.3643 0.041 Uiso 1 1 calc R . .
C5 C 0.2056(2) 0.17658(18) 0.2815(3) 0.0303(7) Uani 1 1 d . . .
H5 H 0.2426 0.1433 0.2526 0.036 Uiso 1 1 calc R . .
C6 C 0.0981(2) 0.16357(16) 0.2602(2) 0.0246(6) Uani 1 1 d . . .
C7 C 0.0381(2) 0.09546(17) 0.1920(2) 0.0252(6) Uani 1 1 d . . .
C8 C 0.0279(3) 0.33739(18) 0.3981(3) 0.0304(7) Uani 1 1 d . . .
C9 C -0.3515(3) 0.3433(2) 0.5162(3) 0.0347(7) Uani 1 1 d . . .
C10 C -0.4013(2) 0.36059(19) 0.5967(3) 0.0301(6) Uani 1 1 d . . .
C11 C -0.4999(2) 0.39744(18) 0.5617(3) 0.0278(6) Uani 1 1 d . . .
H11 H -0.5349 0.4093 0.4886 0.033 Uiso 1 1 calc R . .
C12 C -0.5477(2) 0.41706(18) 0.6339(3) 0.0269(6) Uani 1 1 d . . .
C13 C -0.6509(2) 0.46253(17) 0.5942(2) 0.0260(6) Uani 1 1 d . . .
C14 C -0.4983(3) 0.3950(2) 0.7413(3) 0.0411(8) Uani 1 1 d . . .
H14 H -0.5303 0.4064 0.7901 0.049 Uiso 1 1 calc R . .
C15 C -0.4011(3) 0.3559(3) 0.7763(3) 0.0564(12) Uani 1 1 d . . .
H15 H -0.3691 0.3398 0.8482 0.068 Uiso 1 1 calc R . .
C16 C -0.3513(3) 0.3405(3) 0.7052(3) 0.0471(10) Uani 1 1 d . . .
H16 H -0.2843 0.3167 0.7302 0.057 Uiso 1 1 calc R . .
C17 C -0.2836(3) -0.0528(2) 0.2342(3) 0.0378(8) Uani 1 1 d . . .
H17 H -0.3506 -0.0357 0.1872 0.045 Uiso 1 1 calc R A 1
C18 C -0.1143(3) -0.0694(2) 0.3113(3) 0.0401(8) Uani 1 1 d . . .
H18 H -0.0413 -0.0658 0.3272 0.048 Uiso 1 1 calc R D .
C19 C -0.1598(4) -0.1117(2) 0.3678(3) 0.0505(10) Uani 1 1 d . D .
H19 H -0.1245 -0.1422 0.4290 0.061 Uiso 1 1 calc R B 1
C23 C -0.2218(4) 0.0463(3) 0.6316(4) 0.0613(12) Uani 1 1 d . . .
H23A H -0.2291 0.0739 0.6920 0.074 Uiso 1 1 calc R C 1
H23B H -0.1677 0.0058 0.6609 0.074 Uiso 1 1 calc R C 1
C24 C -0.1445(3) 0.0847(2) 0.4926(3) 0.0405(8) Uani 1 1 d . . .
H24 H -0.1317 0.0346 0.4718 0.049 Uiso 1 1 calc R D .
C25 C -0.1256(3) 0.15402(19) 0.4544(3) 0.0359(7) Uani 1 1 d . D .
H25 H -0.0961 0.1599 0.4023 0.043 Uiso 1 1 calc R . .
C26 C -0.1923(3) 0.1812(2) 0.5727(3) 0.0384(8) Uani 1 1 d . . .
H26 H -0.2182 0.2083 0.6180 0.046 Uiso 1 1 calc R D .
N1 N -0.1925(2) -0.03245(16) 0.2268(2) 0.0306(6) Uani 1 1 d . D .
N3 N -0.1863(3) 0.10244(17) 0.5684(2) 0.0406(7) Uani 1 1 d . D .
N4 N -0.1567(2) 0.21504(15) 0.5042(2) 0.0322(6) Uani 1 1 d . D .
O1 O -0.04746(17) 0.07607(14) 0.20193(18) 0.0334(5) Uani 1 1 d . D .
O2 O 0.07792(17) 0.06357(13) 0.13156(19) 0.0344(5) Uani 1 1 d . . .
O3 O 0.05488(19) 0.40742(12) 0.4111(2) 0.0377(6) Uani 1 1 d . . .
O4 O -0.0522(2) 0.30684(15) 0.4098(3) 0.0579(9) Uani 1 1 d . D .
O5 O -0.13558(15) 0.44545(11) 0.47915(16) 0.0232(4) Uani 1 1 d . . .
O6 O -0.24937(18) 0.34730(13) 0.5539(2) 0.0351(5) Uani 1 1 d . D .
O7 O -0.4093(2) 0.3267(2) 0.4224(2) 0.0668(9) Uani 1 1 d . . .
O8 O -0.69386(16) 0.47141(13) 0.49260(17) 0.0301(5) Uani 1 1 d . . .
O9 O -0.68632(18) 0.48780(15) 0.66188(19) 0.0370(5) Uani 1 1 d . . .
C22 C -0.3253(4) 0.0080(3) 0.5660(4) 0.0633(12) Uiso 0.778(9) 1 d P D 1
H22A H -0.3556 -0.0185 0.6121 0.076 Uiso 0.778(9) 1 calc PR D 1
H22B H -0.3764 0.0463 0.5211 0.076 Uiso 0.778(9) 1 calc PR D 1
C20 C -0.3407(5) -0.1407(4) 0.3555(5) 0.0485(14) Uiso 0.778(9) 1 d P D 1
H20A H -0.3083 -0.1884 0.3944 0.058 Uiso 0.778(9) 1 calc PR D 1
H20B H -0.4045 -0.1555 0.2939 0.058 Uiso 0.778(9) 1 calc PR D 1
C21 C -0.3709(8) -0.0847(5) 0.4311(8) 0.076(2) Uiso 0.778(9) 1 d P D 1
H21A H -0.4217 -0.0461 0.3866 0.091 Uiso 0.778(9) 1 calc PR D 1
H21B H -0.4066 -0.1153 0.4686 0.091 Uiso 0.778(9) 1 calc PR D 1
C22' C -0.3253(4) 0.0080(3) 0.5660(4) 0.0633(12) Uiso 0.222(9) 1 d P D 2
C20' C -0.3734(12) -0.1182(9) 0.3416(12) 0.024(3) Uiso 0.222(9) 1 d P D 2
H20C H -0.4323 -0.1186 0.2716 0.029 Uiso 0.222(9) 1 calc PR D 2
H20D H -0.3668 -0.1717 0.3694 0.029 Uiso 0.222(9) 1 calc PR D 2
C21' C -0.4008(12) -0.0796(8) 0.3983(13) 0.020(3) Uiso 0.222(9) 1 d P D 2
H21C H -0.4084 -0.1170 0.4499 0.024 Uiso 0.222(9) 1 calc PR D 2
H21D H -0.4730 -0.0640 0.3528 0.024 Uiso 0.222(9) 1 calc PR D 2
N2 N -0.2666(3) -0.10116(19) 0.3183(3) 0.0439(7) Uiso 0.778(9) 1 d P D 1
N2' N -0.2666(3) -0.10116(19) 0.3183(3) 0.0439(7) Uiso 0.222(9) 1 d P D 2
O10 O -0.2953(3) -0.0491(2) 0.4993(3) 0.0521(13) Uiso 0.778(9) 1 d P D 1
O10' O -0.3584(13) -0.0132(9) 0.4599(13) 0.062(5) Uiso 0.222(9) 1 d P D 2
Cu1 Cu -0.15447(3) 0.33019(2) 0.47476(3) 0.02895(11) Uani 1 1 d . . .
Cu2 Cu -0.16934(3) 0.01602(2) 0.10217(3) 0.02424(10) Uani 1 1 d . . .
Cu3 Cu 0.0000 0.0000 0.0000 0.02112(12) Uani 1 2 d S . .
O1W O 0.6936(3) 0.1549(2) 0.7909(4) 0.0815(11) Uiso 1 1 d D . .
H1A H 0.630(3) 0.137(4) 0.735(3) 0.122 Uiso 1 1 d D . .
H1B H 0.663(4) 0.177(4) 0.837(4) 0.122 Uiso 1 1 d D . .

loop_
_atom_site_aniso_label
_atom_site_aniso_U_11
_atom_site_aniso_U_22
_atom_site_aniso_U_33
_atom_site_aniso_U_23
_atom_site_aniso_U_13
_atom_site_aniso_U_12
C1 0.0254(14) 0.0248(14) 0.0340(17) -0.0057(12) 0.0179(13) -0.0032(11)
C2 0.0322(16) 0.0205(13) 0.0335(17) -0.0028(12) 0.0196(13) 0.0005(11)
C3 0.0326(16) 0.0220(14) 0.0390(19) -0.0082(12) 0.0151(14) -0.0054(11)
C4 0.0227(15) 0.0322(16) 0.049(2) -0.0089(14) 0.0151(14) -0.0043(12)
C5 0.0283(16) 0.0263(15) 0.0402(19) -0.0076(13) 0.0173(14) 0.0012(11)
C6 0.0262(14) 0.0228(14) 0.0272(16) -0.0050(11) 0.0130(12) -0.0010(11)
C7 0.0276(15) 0.0242(14) 0.0258(15) -0.0041(11) 0.0124(12) -0.0015(11)
C8 0.0359(17) 0.0245(15) 0.0402(19) -0.0056(13) 0.0251(15) -0.0009(12)
C9 0.0366(18) 0.0336(17) 0.042(2) -0.0019(14) 0.0236(16) 0.0032(13)
C10 0.0274(15) 0.0340(16) 0.0334(17) 0.0030(13) 0.0167(13) 0.0022(12)
C11 0.0277(15) 0.0327(16) 0.0240(16) 0.0033(12) 0.0108(12) 0.0048(12)
C12 0.0238(14) 0.0314(15) 0.0282(16) 0.0031(12) 0.0130(12) 0.0035(11)
C13 0.0239(14) 0.0260(14) 0.0295(17) -0.0012(12) 0.0119(12) 0.0007(11)
C14 0.0374(18) 0.064(2) 0.0278(18) 0.0055(16) 0.0191(15) 0.0147(16)
C15 0.044(2) 0.095(3) 0.032(2) 0.022(2) 0.0170(17) 0.033(2)
C16 0.0341(19) 0.070(3) 0.041(2) 0.0154(18) 0.0179(16) 0.0245(17)
C17 0.0361(18) 0.051(2) 0.0310(18) 0.0013(15) 0.0181(15) -0.0110(15)
C18 0.0389(19) 0.051(2) 0.0290(18) 0.0026(15) 0.0117(15) 0.0033(15)
C19 0.072(3) 0.047(2) 0.035(2) 0.0086(17) 0.0225(19) 0.0014(19)
C23 0.107(4) 0.045(2) 0.048(3) 0.0146(19) 0.047(3) 0.005(2)
C24 0.052(2) 0.0285(17) 0.045(2) -0.0050(14) 0.0223(17) 0.0012(14)
C25 0.0398(18) 0.0303(16) 0.045(2) -0.0062(14) 0.0242(16) -0.0013(13)
C26 0.046(2) 0.0338(18) 0.038(2) -0.0021(14) 0.0198(16) 0.0042(14)
N1 0.0320(14) 0.0368(14) 0.0262(14) -0.0007(11) 0.0146(11) -0.0065(11)
N3 0.0586(19) 0.0314(15) 0.0361(17) 0.0044(12) 0.0229(14) 0.0037(13)
N4 0.0326(14) 0.0284(13) 0.0391(16) -0.0025(11) 0.0177(12) 0.0008(10)
O1 0.0319(12) 0.0403(13) 0.0340(13) -0.0141(10) 0.0193(10) -0.0151(9)
O2 0.0303(11) 0.0359(12) 0.0411(14) -0.0192(10) 0.0182(10) -0.0050(9)
O3 0.0475(14) 0.0214(11) 0.0608(16) -0.0093(10) 0.0392(12) -0.0025(9)
O4 0.0653(18) 0.0314(13) 0.110(3) -0.0264(15) 0.0705(19) -0.0143(12)
O5 0.0247(10) 0.0205(9) 0.0295(11) -0.0020(8) 0.0162(8) 0.0017(7)
O6 0.0342(12) 0.0317(12) 0.0506(15) -0.0016(10) 0.0289(11) 0.0020(9)
O7 0.0509(18) 0.112(3) 0.0437(18) -0.0246(17) 0.0255(15) -0.0021(17)
O8 0.0261(11) 0.0382(12) 0.0259(12) 0.0011(9) 0.0099(9) 0.0108(9)
O9 0.0342(12) 0.0498(14) 0.0318(13) 0.0019(10) 0.0179(10) 0.0145(10)
Cu1 0.0293(2) 0.02190(19) 0.0448(2) -0.00524(15) 0.02440(18) -0.00094(13)
Cu2 0.02465(19) 0.02732(19) 0.0250(2) -0.00218(14) 0.01424(15) -0.00741(13)
Cu3 0.0241(2) 0.0180(2) 0.0263(3) -0.00383(18) 0.0152(2) -0.00223(17)

loop_
_atom_type_symbol
_atom_type_description
_atom_type_scat_dispersion_real
_atom_type_scat_dispersion_imag
_atom_type_scat_source
C C 0.0033 0.0016 'International Tables Vol C Tables 4.2.6.8 and 6.1.1.4'
H H 0.0000 0.0000 'International Tables Vol C Tables 4.2.6.8 and 6.1.1.4'
N N 0.0061 0.0033 'International Tables Vol C Tables 4.2.6.8 and 6.1.1.4'
O O 0.0106 0.0060 'International Tables Vol C Tables 4.2.6.8 and 6.1.1.4'
Cu Cu 0.3201 1.2651 'International Tables Vol C Tables 4.2.6.8 and 6.1.1.4'

loop_
_geom_angle_atom_site_label_1
_geom_angle_atom_site_label_2
_geom_angle_atom_site_label_3
_geom_angle
_geom_angle_site_symmetry_1
_geom_angle_site_symmetry_3
_geom_angle_publ_flag
C2 C1 C6 120.6(3) . . ?
C2 C1 H1 119.7 . . ?
C6 C1 H1 119.7 . . ?
C1 C2 C3 119.3(3) . . ?
C1 C2 C8 119.0(3) . . ?
C3 C2 C8 121.7(3) . . ?
C4 C3 C2 120.0(3) . . ?
C4 C3 H3 120.0 . . ?
C2 C3 H3 120.0 . . ?
C3 C4 C5 120.7(3) . . ?
C3 C4 H4 119.6 . . ?
C5 C4 H4 119.6 . . ?
C4 C5 C6 119.1(3) . . ?
C4 C5 H5 120.5 . . ?
C6 C5 H5 120.5 . . ?
C1 C6 C5 120.2(3) . . ?
C1 C6 C7 118.0(3) . . ?
C5 C6 C7 121.8(3) . . ?
O2 C7 O1 126.6(3) . . ?
O2 C7 C6 117.1(3) . . ?
O1 C7 C6 116.3(2) . . ?
O3 C8 O4 126.8(3) . . ?
O3 C8 C2 119.0(3) . . ?
O4 C8 C2 114.3(3) . . ?
O7 C9 O6 125.8(3) . . ?
O7 C9 C10 119.3(3) . . ?
O6 C9 C10 115.0(3) . . ?
C11 C10 C16 119.1(3) . . ?
C11 C10 C9 119.1(3) . . ?
C16 C10 C9 121.7(3) . . ?
C10 C11 C12 121.2(3) . . ?
C10 C11 H11 119.4 . . ?
C12 C11 H11 119.4 . . ?
C14 C12 C11 119.1(3) . . ?
C14 C12 C13 121.3(3) . . ?
C11 C12 C13 119.6(3) . . ?
O9 C13 O8 126.1(3) . . ?
O9 C13 C12 118.9(3) . . ?
O8 C13 C12 115.1(2) . . ?
C12 C14 C15 119.9(3) . . ?
C12 C14 H14 120.0 . . ?
C15 C14 H14 120.0 . . ?
C16 C15 C14 120.6(3) . . ?
C16 C15 H15 119.7 . . ?
C14 C15 H15 119.7 . . ?
C15 C16 C10 119.9(3) . . ?
C15 C16 H16 120.1 . . ?
C10 C16 H16 120.1 . . ?
N1 C17 N2 110.9(3) . . ?
N1 C17 H17 124.5 . . ?
N2 C17 H17 124.5 . . ?
C19 C18 N1 109.2(3) . . ?
C19 C18 H18 125.4 . . ?
N1 C18 H18 125.4 . . ?
C18 C19 N2 106.8(3) . . ?
C18 C19 H19 126.6 . . ?
N2 C19 H19 126.6 . . ?
N3 C23 C22 112.7(4) . . ?
N3 C23 H23A 109.0 . . ?
C22 C23 H23A 109.0 . . ?
N3 C23 H23B 109.0 . . ?
C22 C23 H23B 109.0 . . ?
H23A C23 H23B 107.8 . . ?
C25 C24 N3 106.4(3) . . ?
C25 C24 H24 126.8 . . ?
N3 C24 H24 126.8 . . ?
C24 C25 N4 109.5(3) . . ?
C24 C25 H25 125.3 . . ?
N4 C25 H25 125.3 . . ?
N4 C26 N3 111.1(3) . . ?
N4 C26 H26 124.5 . . ?
N3 C26 H26 124.5 . . ?
C17 N1 C18 105.7(3) . . ?
C17 N1 Cu2 128.5(2) . . ?
C18 N1 Cu2 124.0(2) . . ?
C26 N3 C24 107.4(3) . . ?
C26 N3 C23 125.6(3) . . ?
C24 N3 C23 127.0(3) . . ?
C26 N4 C25 105.6(3) . . ?
C26 N4 Cu1 126.9(2) . . ?
C25 N4 Cu1 127.5(2) . . ?
C7 O1 Cu2 129.3(2) . . ?
C7 O2 Cu3 126.2(2) . . ?
C8 O3 Cu3 127.06(19) . 2 ?
C8 O4 Cu1 140.0(2) . . ?
Cu1 O5 Cu2 106.49(9) . 4_566 ?
Cu1 O5 Cu3 124.82(9) . 2 ?
Cu2 O5 Cu3 103.07(9) 4_566 2 ?
C9 O6 Cu1 127.5(2) . . ?
C13 O8 Cu2 132.44(19) . 2_455 ?
O10 C22 C23 103.1(4) . . ?
O10 C22 H22A 111.1 . . ?
C23 C22 H22A 111.1 . . ?
O10 C22 H22B 111.1 . . ?
C23 C22 H22B 111.1 . . ?
H22A C22 H22B 109.1 . . ?
N2 C20 C21 109.3(5) . . ?
N2 C20 H20A 109.8 . . ?
C21 C20 H20A 109.8 . . ?
N2 C20 H20B 109.8 . . ?
C21 C20 H20B 109.8 . . ?
H20A C20 H20B 108.3 . . ?
O10 C21 C20 115.3(7) . . ?
O10 C21 H21A 108.4 . . ?
C20 C21 H21A 108.4 . . ?
O10 C21 H21B 108.4 . . ?
C20 C21 H21B 108.4 . . ?
H21A C21 H21B 107.5 . . ?
C21' C20' H20C 106.4 . . ?
C21' C20' H20D 106.4 . . ?
H20C C20' H20D 106.5 . . ?
C20' C21' O10' 133.0(15) . . ?
C20' C21' H21C 104.0 . . ?
O10' C21' H21C 104.0 . . ?
C20' C21' H21D 104.0 . . ?
O10' C21' H21D 104.0 . . ?
H21C C21' H21D 105.4 . . ?
C17 N2 C19 107.4(3) . . ?
C17 N2 C20 130.9(4) . . ?
C19 N2 C20 121.7(4) . . ?
C21 O10 C22 115.0(5) . . ?
O4 Cu1 O5 96.26(9) . . ?
O4 Cu1 O6 174.05(13) . . ?
O5 Cu1 O6 86.68(8) . . ?
O4 Cu1 N4 87.46(11) . . ?
O5 Cu1 N4 167.84(11) . . ?
O6 Cu1 N4 88.63(10) . . ?
O8 Cu2 O1 169.68(10) 2_445 . ?
O8 Cu2 O5 93.04(9) 2_445 4_565 ?
O1 Cu2 O5 89.49(9) . 4_565 ?
O8 Cu2 N1 88.16(10) 2_445 . ?
O1 Cu2 N1 90.42(10) . . ?
O5 Cu2 N1 173.73(10) 4_565 . ?
O5 Cu3 O5 180 4_565 2_545 ?
O5 Cu3 O2 88.75(9) 4_565 3 ?
O5 Cu3 O2 91.25(9) 2_545 3 ?
O5 Cu3 O2 91.25(9) 4_565 . ?
O5 Cu3 O2 88.75(9) 2_545 . ?
O2 Cu3 O2 180 3 . ?
O5 Cu3 O3 94.36(8) 4_565 4_565 ?
O5 Cu3 O3 85.64(8) 2_545 4_565 ?
O2 Cu3 O3 94.72(10) 3 4_565 ?
O2 Cu3 O3 85.28(10) . 4_565 ?
O5 Cu3 O3 85.64(8) 4_565 2_545 ?
O5 Cu3 O3 94.36(8) 2_545 2_545 ?
O2 Cu3 O3 85.28(10) 3 2_545 ?
O2 Cu3 O3 94.72(10) . 2_545 ?
O3 Cu3 O3 180 4_565 2_545 ?
H1A O1W H1B 99(2) . . ?

loop_
_geom_bond_atom_site_label_1
_geom_bond_atom_site_label_2
_geom_bond_distance
_geom_bond_site_symmetry_2
_geom_bond_publ_flag
C1 C2 1.385(4) . ?
C1 C6 1.388(4) . ?
C1 H1 0.9300 . ?
C2 C3 1.393(4) . ?
C2 C8 1.511(4) . ?
C3 C4 1.384(4) . ?
C3 H3 0.9300 . ?
C4 C5 1.389(4) . ?
C4 H4 0.9300 . ?
C5 C6 1.391(4) . ?
C5 H5 0.9300 . ?
C6 C7 1.501(4) . ?
C7 O2 1.252(3) . ?
C7 O1 1.259(3) . ?
C8 O3 1.234(4) . ?
C8 O4 1.263(4) . ?
C9 O7 1.229(4) . ?
C9 O6 1.280(4) . ?
C9 C10 1.501(4) . ?
C10 C11 1.383(4) . ?
C10 C16 1.387(5) . ?
C11 C12 1.391(4) . ?
C11 H11 0.9300 . ?
C12 C14 1.382(5) . ?
C12 C13 1.504(4) . ?
C13 O9 1.249(4) . ?
C13 O8 1.264(4) . ?
C14 C15 1.386(5) . ?
C14 H14 0.9300 . ?
C15 C16 1.383(5) . ?
C15 H15 0.9300 . ?
C16 H16 0.9300 . ?
C17 N1 1.320(4) . ?
C17 N2 1.338(5) . ?
C17 H17 0.9300 . ?
C18 C19 1.348(5) . ?
C18 N1 1.368(4) . ?
C18 H18 0.9300 . ?
C19 N2 1.353(5) . ?
C19 H19 0.9300 . ?
C23 N3 1.469(5) . ?
C23 C22 1.487(7) . ?
C23 H23A 0.9700 . ?
C23 H23B 0.9700 . ?
C24 C25 1.344(5) . ?
C24 N3 1.368(4) . ?
C24 H24 0.9300 . ?
C25 N4 1.379(4) . ?
C25 H25 0.9300 . ?
C26 N4 1.317(4) . ?
C26 N3 1.338(4) . ?
C26 H26 0.9300 . ?
N1 Cu2 1.985(3) . ?
N4 Cu1 1.992(3) . ?
O1 Cu2 1.962(2) . ?
O2 Cu3 1.985(2) . ?
O3 Cu3 2.257(2) 2 ?
O4 Cu1 1.936(2) . ?
O5 Cu1 1.967(2) . ?
O5 Cu2 1.9766(19) 4_566 ?
O5 Cu3 1.978(2) 2 ?
O6 Cu1 1.973(2) . ?
O8 Cu2 1.952(2) 2_455 ?
C22 O10 1.474(6) . ?
C22 H22A 0.9700 . ?
C22 H22B 0.9700 . ?
C20 N2 1.443(6) . ?
C20 C21 1.550(10) . ?
C20 H20A 0.9700 . ?
C20 H20B 0.9700 . ?
C21 O10 1.236(9) . ?
C21 H21A 0.9700 . ?
C21 H21B 0.9700 . ?
C20' C21' 1.16(2) . ?
C20' H20C 0.9700 . ?
C20' H20D 0.9700 . ?
C21' O10' 1.38(2) . ?
C21' H21C 0.9700 . ?
C21' H21D 0.9700 . ?
Cu2 O8 1.952(2) 2_445 ?
Cu2 O5 1.9766(19) 4_565 ?
Cu3 O5 1.978(2) 4_565 ?
Cu3 O5 1.978(2) 2_545 ?
Cu3 O2 1.985(2) 3 ?
Cu3 O3 2.257(2) 4_565 ?
Cu3 O3 2.257(2) 2_545 ?
O1W H1A 0.95(4) . ?
O1W H1B 0.94(6) . ?

loop_
_geom_hbond_atom_site_label_D
_geom_hbond_atom_site_label_H
_geom_hbond_atom_site_label_A
_geom_hbond_distance_DH
_geom_hbond_distance_HA
_geom_hbond_distance_DA
_geom_hbond_angle_DHA
_geom_hbond_site_symmetry_A
O1W H1B O7 0.94(6) 1.77(3) 2.643(5) 155(6) 4_666

loop_
_geom_torsion_atom_site_label_1
_geom_torsion_atom_site_label_2
_geom_torsion_atom_site_label_3
_geom_torsion_atom_site_label_4
_geom_torsion
_geom_torsion_site_symmetry_1
_geom_torsion_site_symmetry_2
_geom_torsion_site_symmetry_3
_geom_torsion_site_symmetry_4
_geom_torsion_publ_flag
C6 C1 C2 C3 -2.0(5) . . . . ?
C6 C1 C2 C8 176.8(3) . . . . ?
C1 C2 C3 C4 1.2(5) . . . . ?
C8 C2 C3 C4 -177.6(3) . . . . ?
C2 C3 C4 C5 1.5(5) . . . . ?
C3 C4 C5 C6 -3.3(5) . . . . ?
C2 C1 C6 C5 0.2(5) . . . . ?
C2 C1 C6 C7 -178.3(3) . . . . ?
C4 C5 C6 C1 2.5(5) . . . . ?
C4 C5 C6 C7 -179.1(3) . . . . ?
C1 C6 C7 O2 159.7(3) . . . . ?
C5 C6 C7 O2 -18.8(5) . . . . ?
C1 C6 C7 O1 -20.5(4) . . . . ?
C5 C6 C7 O1 161.0(3) . . . . ?
C1 C2 C8 O3 -150.5(3) . . . . ?
C3 C2 C8 O3 28.4(5) . . . . ?
C1 C2 C8 O4 27.8(5) . . . . ?
C3 C2 C8 O4 -153.4(3) . . . . ?
O7 C9 C10 C11 -33.5(5) . . . . ?
O6 C9 C10 C11 146.7(3) . . . . ?
O7 C9 C10 C16 146.4(4) . . . . ?
O6 C9 C10 C16 -33.4(5) . . . . ?
C16 C10 C11 C12 2.3(5) . . . . ?
C9 C10 C11 C12 -177.8(3) . . . . ?
C10 C11 C12 C14 -3.8(5) . . . . ?
C10 C11 C12 C13 175.4(3) . . . . ?
C14 C12 C13 O9 7.6(5) . . . . ?
C11 C12 C13 O9 -171.6(3) . . . . ?
C14 C12 C13 O8 -172.4(3) . . . . ?
C11 C12 C13 O8 8.3(4) . . . . ?
C11 C12 C14 C15 1.8(6) . . . . ?
C13 C12 C14 C15 -177.5(4) . . . . ?
C12 C14 C15 C16 1.8(7) . . . . ?
C14 C15 C16 C10 -3.4(7) . . . . ?
C11 C10 C16 C15 1.4(6) . . . . ?
C9 C10 C16 C15 -178.5(4) . . . . ?
N1 C18 C19 N2 0.0(4) . . . . ?
N3 C24 C25 N4 -0.9(4) . . . . ?
N2 C17 N1 C18 -0.6(4) . . . . ?
N2 C17 N1 Cu2 164.2(2) . . . . ?
C19 C18 N1 C17 0.3(4) . . . . ?
C19 C18 N1 Cu2 -165.4(3) . . . . ?
N4 C26 N3 C24 -0.1(4) . . . . ?
N4 C26 N3 C23 -178.2(4) . . . . ?
C25 C24 N3 C26 0.6(4) . . . . ?
C25 C24 N3 C23 178.7(4) . . . . ?
C22 C23 N3 C26 103.5(5) . . . . ?
C22 C23 N3 C24 -74.3(5) . . . . ?
N3 C26 N4 C25 -0.5(4) . . . . ?
N3 C26 N4 Cu1 177.2(2) . . . . ?
C24 C25 N4 C26 0.9(4) . . . . ?
C24 C25 N4 Cu1 -176.7(3) . . . . ?
O2 C7 O1 Cu2 -21.0(5) . . . . ?
C6 C7 O1 Cu2 159.2(2) . . . . ?
O1 C7 O2 Cu3 22.4(5) . . . . ?
C6 C7 O2 Cu3 -157.9(2) . . . . ?
O4 C8 O3 Cu3 17.0(6) . . . 2 ?
C2 C8 O3 Cu3 -165.0(2) . . . 2 ?
O3 C8 O4 Cu1 -16.3(7) . . . . ?
C2 C8 O4 Cu1 165.6(3) . . . . ?
O7 C9 O6 Cu1 1.0(5) . . . . ?
C10 C9 O6 Cu1 -179.2(2) . . . . ?
O9 C13 O8 Cu2 -6.2(5) . . . 2_455 ?
C12 C13 O8 Cu2 173.9(2) . . . 2_455 ?
N3 C23 C22 O10 74.7(5) . . . . ?
N2 C20 C21 O10 -45.0(9) . . . . ?
N1 C17 N2 C19 0.7(4) . . . . ?
N1 C17 N2 C20 -177.2(4) . . . . ?
C18 C19 N2 C17 -0.4(4) . . . . ?
C18 C19 N2 C20 177.7(4) . . . . ?
C21 C20 N2 C17 -86.1(7) . . . . ?
C21 C20 N2 C19 96.3(6) . . . . ?
C20 C21 O10 C22 176.1(5) . . . . ?
C23 C22 O10 C21 -174.8(6) . . . . ?
C8 O4 Cu1 O5 21.4(5) . . . . ?
C8 O4 Cu1 N4 -146.9(5) . . . . ?
Cu2 O5 Cu1 O4 -151.98(13) 4_566 . . . ?
Cu3 O5 Cu1 O4 -32.44(16) 2 . . . ?
Cu2 O5 Cu1 O6 22.82(10) 4_566 . . . ?
Cu3 O5 Cu1 O6 142.36(14) 2 . . . ?
Cu2 O5 Cu1 N4 -44.7(5) 4_566 . . . ?
Cu3 O5 Cu1 N4 74.9(5) 2 . . . ?
C9 O6 Cu1 O5 105.2(3) . . . . ?
C9 O6 Cu1 N4 -86.0(3) . . . . ?
C26 N4 Cu1 O4 162.9(3) . . . . ?
C25 N4 Cu1 O4 -20.0(3) . . . . ?
C26 N4 Cu1 O5 54.7(6) . . . . ?
C25 N4 Cu1 O5 -128.2(4) . . . . ?
C26 N4 Cu1 O6 -12.7(3) . . . . ?
C25 N4 Cu1 O6 164.5(3) . . . . ?
C7 O1 Cu2 O8 -132.5(5) . . . 2_445 ?
C7 O1 Cu2 O5 -28.2(3) . . . 4_565 ?
C7 O1 Cu2 N1 145.5(3) . . . . ?
C17 N1 Cu2 O8 -24.0(3) . . . 2_445 ?
C18 N1 Cu2 O8 138.4(3) . . . 2_445 ?
C17 N1 Cu2 O1 145.8(3) . . . . ?
C18 N1 Cu2 O1 -51.9(3) . . . . ?
C7 O2 Cu3 O5 25.3(3) . . . 4_565 ?
C7 O2 Cu3 O5 -154.7(3) . . . 2_545 ?
C7 O2 Cu3 O3 119.6(3) . . . 4_565 ?
C7 O2 Cu3 O3 -60.4(3) . . . 2_545 ?
